data_7059088
loop_
_publ_author_name
'Chen, Xi'
'Li, Zhao'
'Wei, Rong-jia'
'Li, Bao'
'Zhang, Tian-le'
'Tao, Jun'

_publ_section_title
;
 Template controlled synthesis of cluster-based porous coordination
 polymers: crystal structure, magnetism and adsorption
;
_journal_issue 9
_journal_name_full 'New Journal of Chemistry'
_journal_page_first 7333
_journal_paper_doi 10.1039/C5NJ01417D
_journal_volume 39
_journal_year 2015
_chemical_formula_sum 'C48 H32 Co8 N32 O17'
_chemical_formula_weight 1801.5
_space_group_IT_number 119
_space_group_name_Hall 'I -4 -2'
_space_group_name_H-M_alt 'I -4 m 2'
_symmetry_cell_setting tetragonal
_symmetry_space_group_name_H-M 'I -4 m 2'
_atom_sites_solution_hydrogens geom
_atom_sites_solution_primary direct
_atom_sites_solution_secondary difmap
_audit_creation_method SHELXL-97
_audit_update_record
;
2015-07-06 deposited with the CCDC.
2015-07-15 downloaded from the CCDC.
;
_cell_angle_alpha 90.00
_cell_angle_beta 90.00
_cell_angle_gamma 90.00
_cell_formula_units_Z 2
_cell_length_a 17.4654(18)
_cell_length_b 17.4654(18)
_cell_length_c 19.854(3)
_cell_measurement_reflns_used 2344
_cell_measurement_temperature 293(2)
_cell_measurement_theta_max 28.271
_cell_measurement_theta_min 3.061
_cell_volume 6056.3(13)
_computing_cell_refinement 'CrysAlis RED, Oxford Diffraction Ltd.'
_computing_data_collection 'CrysAlis CCD, Oxford Diffraction Ltd.'
_computing_data_reduction 'CrysAlis RED, Oxford Diffraction Ltd.'
_computing_molecular_graphics DIAMOND
_computing_publication_material PUBLCIF
_computing_structure_refinement 'SHELXL-97 (Sheldrick, 1997)'
_computing_structure_solution 'SHELXS-97 (Sheldrick, 1990)'
_diffrn_ambient_temperature 293(2)
_diffrn_measured_fraction_theta_full 0.955
_diffrn_measured_fraction_theta_max 0.955
_diffrn_measurement_device_type 'Oxford Gemini S Ultra'
_diffrn_radiation_monochromator graphite
_diffrn_radiation_source 'fine-focus sealed tube'
_diffrn_radiation_type MoK\a
_diffrn_radiation_wavelength 0.71073
_diffrn_reflns_av_R_equivalents 0.0662
_diffrn_reflns_av_unetI/netI 0.0445
_diffrn_reflns_limit_h_max 21
_diffrn_reflns_limit_h_min -21
_diffrn_reflns_limit_k_max 21
_diffrn_reflns_limit_k_min -21
_diffrn_reflns_limit_l_max 24
_diffrn_reflns_limit_l_min -24
_diffrn_reflns_number 41869
_diffrn_reflns_theta_full 25.99
_diffrn_reflns_theta_max 25.99
_diffrn_reflns_theta_min 3.11
_exptl_absorpt_coefficient_mu 1.116
_exptl_absorpt_correction_T_max 0.894
_exptl_absorpt_correction_T_min 0.875
_exptl_absorpt_correction_type multi-scan
_exptl_absorpt_process_details
;
CrysAlis RED, Oxford Diffraction Ltd.,
Version 1.171.32.4 (release 27-04-2006 CrysAlis171 .NET)
(compiled Apr 27 2007,17:53:11)
Empirical absorption correction using spherical harmonics,
implemented in SCALE3 ABSPACK scaling algorithm.
;
_exptl_crystal_colour red
_exptl_crystal_density_diffrn 0.987
_exptl_crystal_density_method 'not measured'
_exptl_crystal_description needle
_exptl_crystal_F_000 1791
_exptl_crystal_size_max 0.2
_exptl_crystal_size_mid 0.1
_exptl_crystal_size_min 0.1
_platon_squeeze_details
;
;
_refine_diff_density_max 1.512
_refine_diff_density_min -1.146
_refine_diff_density_rms 0.145
_refine_ls_abs_structure_details 'Flack H D (1983), Acta Cryst. A39, 876-881'
_refine_ls_abs_structure_Flack 0.65(7)
_refine_ls_extinction_method none
_refine_ls_goodness_of_fit_ref 1.206
_refine_ls_hydrogen_treatment constr
_refine_ls_matrix_type full
_refine_ls_number_parameters 137
_refine_ls_number_reflns 2976
_refine_ls_number_restraints 18
_refine_ls_restrained_S_all 1.211
_refine_ls_R_factor_all 0.1252
_refine_ls_R_factor_gt 0.1072
_refine_ls_shift/su_max 0.000
_refine_ls_shift/su_mean 0.000
_refine_ls_structure_factor_coef Fsqd
_refine_ls_weighting_details 'calc w=1/[\s^2^(Fo^2^)+(0.1282P)^2^+39.2907P] where P=(Fo^2^+2Fc^2^)/3'
_refine_ls_weighting_scheme calc
_refine_ls_wR_factor_gt 0.2425
_refine_ls_wR_factor_ref 0.2581
_reflns_number_gt 2580
_reflns_number_total 2976
_reflns_threshold_expression >2sigma(I)
_cod_data_source_file c5nj01417d2.cif
_cod_data_source_block COMPOUND2
_cod_original_sg_symbol_H-M I-4m2
_cod_database_code 7059088

loop_
_symmetry_equiv_pos_as_xyz
'x, y, z'
'y, -x, -z'
'-x, -y, z'
'-y, x, -z'
'-x, y, z'
'y, x, -z'
'x, -y, z'
'-y, -x, -z'
'x+1/2, y+1/2, z+1/2'
'y+1/2, -x+1/2, -z+1/2'
'-x+1/2, -y+1/2, z+1/2'
'-y+1/2, x+1/2, -z+1/2'
'-x+1/2, y+1/2, z+1/2'
'y+1/2, x+1/2, -z+1/2'
'x+1/2, -y+1/2, z+1/2'
'-y+1/2, -x+1/2, -z+1/2'

loop_
_atom_site_label
_atom_site_type_symbol
_atom_site_fract_x
_atom_site_fract_y
_atom_site_fract_z
_atom_site_U_iso_or_equiv
_atom_site_adp_type
_atom_site_occupancy
_atom_site_symmetry_multiplicity
_atom_site_calc_flag
_atom_site_refinement_flags
Co1 Co 0.58923(6) 0.58923(6) 1.5000 0.0321(5) Uani 1 2 d S
Co2 Co 0.5000 0.59498(9) 1.05146(10) 0.0316(5) Uani 1 2 d S
O1 O 0.5654(4) 0.6102(4) 1.3999(3) 0.0469(16) Uani 1 1 d .
O2 O 0.9063(4) 0.8373(4) 1.5378(4) 0.0499(18) Uani 1 1 d .
O3 O 0.5000 0.5000 1.5000 0.036(4) Uani 1 8 d S
N1 N 0.5000 0.6132(7) 1.1566(5) 0.042(3) Uani 1 2 d S
N2 N 0.6749(4) 0.6749(4) 1.5000 0.037(2) Uani 1 2 d S
N3 N 0.5000 0.6639(7) 1.5311(6) 0.049(3) Uani 1 2 d S
N4 N 0.5000 0.6948(15) 1.5869(13) 0.118(7) Uani 1 2 d S
N5 N 0.5000 0.7278(17) 1.6371(11) 0.164(13) Uani 1 2 d S
C1 C 0.5646(6) 0.6146(7) 1.1910(5) 0.060(3) Uani 1 1 d .
H1A H 0.6108 0.6160 1.1677 0.072 Uiso 1 1 calc R
C2 C 0.5656(6) 0.6140(9) 1.2595(5) 0.071(4) Uani 1 1 d .
H2A H 0.6126 0.6136 1.2816 0.085 Uiso 1 1 calc R
C3 C 0.5000 0.6139(8) 1.2971(6) 0.037(3) Uani 1 2 d S
C4 C 0.5000 0.6127(8) 1.3701(6) 0.038(3) Uani 1 2 d S
C5 C 0.7323(10) 0.6744(10) 1.5420(9) 0.122(8) Uani 1 1 d .
H5A H 0.7330 0.6355 1.5740 0.147 Uiso 1 1 calc R
C6 C 0.7922(9) 0.7260(9) 1.5437(8) 0.098(6) Uani 1 1 d .
H6A H 0.8335 0.7198 1.5728 0.118 Uiso 1 1 calc R
C7 C 0.7873(5) 0.7873(5) 1.5000 0.037(3) Uani 1 2 d S
C8 C 0.8486(5) 0.8486(5) 1.5000 0.035(2) Uani 1 2 d S
N6 N 0.5000 0.5806(5) 0.9441(5) 0.023(2) Uani 1 2 d SDU
N8 N 0.5000 0.7004(9) 0.8823(9) 0.114(7) Uani 1 2 d SDU
N7 N 0.5000 0.6389(10) 0.9110(11) 0.117(7) Uani 1 2 d SDU

loop_
_atom_site_aniso_label
_atom_site_aniso_U_11
_atom_site_aniso_U_22
_atom_site_aniso_U_33
_atom_site_aniso_U_23
_atom_site_aniso_U_13
_atom_site_aniso_U_12
Co1 0.0324(6) 0.0324(6) 0.0315(8) 0.0023(5) -0.0023(5) -0.0081(7)
Co2 0.0299(10) 0.0334(10) 0.0316(9) 0.0015(7) 0.000 0.000
O1 0.038(4) 0.057(4) 0.045(3) 0.012(3) 0.006(3) -0.007(3)
O2 0.049(4) 0.052(4) 0.049(4) 0.008(3) -0.009(3) 0.002(3)
O3 0.034(6) 0.034(6) 0.038(9) 0.000 0.000 0.000
N1 0.018(5) 0.070(8) 0.039(5) 0.007(6) 0.000 0.000
N2 0.032(3) 0.032(3) 0.046(5) 0.012(4) -0.012(4) -0.004(4)
N3 0.074(9) 0.041(7) 0.033(6) -0.002(5) 0.000 0.000
N4 0.106(16) 0.118(18) 0.128(19) -0.005(16) 0.000 0.000
N5 0.24(3) 0.16(2) 0.088(14) -0.089(16) 0.000 0.000
C1 0.043(6) 0.096(9) 0.042(5) 0.004(6) 0.018(5) -0.005(6)
C2 0.031(5) 0.150(13) 0.031(4) 0.006(6) -0.003(4) 0.006(6)
C3 0.037(7) 0.046(7) 0.027(5) -0.003(5) 0.000 0.000
C4 0.025(6) 0.057(8) 0.031(5) -0.004(6) 0.000 0.000
C5 0.135(14) 0.112(12) 0.120(12) 0.087(11) -0.074(11) -0.084(12)
C6 0.105(11) 0.098(10) 0.091(9) 0.054(8) -0.049(9) -0.071(9)
C7 0.034(4) 0.034(4) 0.044(6) 0.010(5) -0.010(5) -0.006(5)
C8 0.035(4) 0.035(4) 0.035(5) -0.006(5) 0.006(5) 0.000(5)
N6 0.014(4) 0.037(5) 0.019(4) -0.002(4) 0.000 0.000
N8 0.18(2) 0.070(10) 0.092(12) 0.027(9) 0.000 0.000
N7 0.139(16) 0.093(12) 0.118(14) 0.048(10) 0.000 0.000

loop_
_atom_type_symbol
_atom_type_description
_atom_type_scat_dispersion_real
_atom_type_scat_dispersion_imag
_atom_type_scat_source
C C 0.0033 0.0016 'International Tables Vol C Tables 4.2.6.8 and 6.1.1.4'
H H 0.0000 0.0000 'International Tables Vol C Tables 4.2.6.8 and 6.1.1.4'
Co Co 0.3494 0.9721 'International Tables Vol C Tables 4.2.6.8 and 6.1.1.4'
N N 0.0061 0.0033 'International Tables Vol C Tables 4.2.6.8 and 6.1.1.4'
O O 0.0106 0.0060 'International Tables Vol C Tables 4.2.6.8 and 6.1.1.4'

loop_
_geom_angle_atom_site_label_1
_geom_angle_atom_site_label_2
_geom_angle_atom_site_label_3
_geom_angle
_geom_angle_site_symmetry_1
_geom_angle_site_symmetry_3
O1 Co1 O1 178.1(4) . 6_558
O1 Co1 N2 91.0(2) . .
O1 Co1 N2 91.0(2) 6_558 .
O1 Co1 N3 88.5(4) . 2_568
O1 Co1 N3 91.3(4) 6_558 2_568
N2 Co1 N3 94.9(3) . 2_568
O1 Co1 N3 91.3(4) . .
O1 Co1 N3 88.5(4) 6_558 .
N2 Co1 N3 94.9(3) . .
N3 Co1 N3 170.3(5) 2_568 .
O1 Co1 O3 89.0(2) . .
O1 Co1 O3 89.0(2) 6_558 .
N2 Co1 O3 180.0 . .
N3 Co1 O3 85.1(3) 2_568 .
N3 Co1 O3 85.1(3) . .
O2 Co2 O2 106.9(4) 11_664 15_464
O2 Co2 N1 92.5(3) 11_664 .
O2 Co2 N1 92.5(3) 15_464 .
O2 Co2 N6 86.3(2) 11_664 .
O2 Co2 N6 86.3(2) 15_464 .
N1 Co2 N6 178.1(4) . .
O2 Co2 N6 165.2(3) 11_664 4_657
O2 Co2 N6 85.9(3) 15_464 4_657
N1 Co2 N6 94.3(4) . 4_657
N6 Co2 N6 87.2(3) . 4_657
O2 Co2 N6 85.9(3) 11_664 2_567
O2 Co2 N6 165.2(3) 15_464 2_567
N1 Co2 N6 94.3(4) . 2_567
N6 Co2 N6 87.2(3) . 2_567
N6 Co2 N6 80.5(4) 4_657 2_567
C4 O1 Co1 128.8(6) . .
C8 O2 Co2 128.6(7) . 11_665
Co1 O3 Co1 180.0 3_665 .
Co1 O3 Co1 90.0 3_665 4_658
Co1 O3 Co1 90.0 . 4_658
Co1 O3 Co1 90.0 3_665 2_568
Co1 O3 Co1 90.0 . 2_568
Co1 O3 Co1 180.0 4_658 2_568
C1 N1 C1 117.7(11) . 5_655
C1 N1 Co2 120.9(6) . .
C1 N1 Co2 120.9(6) 5_655 .
C5 N2 C5 114.8(13) . 6_558
C5 N2 Co1 122.6(6) . .
C5 N2 Co1 122.6(6) 6_558 .
N4 N3 Co1 122.0(7) . 4_658
N4 N3 Co1 122.0(7) . .
Co1 N3 Co1 94.4(5) 4_658 .
N5 N4 N3 176(3) . .
N1 C1 C2 121.8(10) . .
N1 C1 H1A 119.1 . .
C2 C1 H1A 119.1 . .
C1 C2 C3 122.3(10) . .
C1 C2 H2A 118.8 . .
C3 C2 H2A 118.8 . .
C2 C3 C2 113.9(11) . 5_655
C2 C3 C4 123.0(5) . .
C2 C3 C4 123.0(5) 5_655 .
O1 C4 O1 125.2(11) 5_655 .
O1 C4 C3 117.4(5) 5_655 .
O1 C4 C3 117.4(5) . .
N2 C5 C6 126.4(12) . .
N2 C5 H5A 116.8 . .
C6 C5 H5A 116.8 . .
C5 C6 C7 116.4(12) . .
C5 C6 H6A 121.8 . .
C7 C6 H6A 121.8 . .
C6 C7 C6 119.3(13) 6_558 .
C6 C7 C8 120.3(6) 6_558 .
C6 C7 C8 120.3(6) . .
O2 C8 O2 126.5(11) . 6_558
O2 C8 C7 116.8(6) . .
O2 C8 C7 116.8(6) 6_558 .
N7 N6 Co2 116.1(13) . .
N7 N6 Co2 124.4(5) . 4_657
Co2 N6 Co2 92.1(3) . 4_657
N7 N6 Co2 124.4(5) . 2_567
Co2 N6 Co2 92.1(3) . 2_567
Co2 N6 Co2 99.3(3) 4_657 2_567
N6 N7 N8 175(3) . .

loop_
_geom_bond_atom_site_label_1
_geom_bond_atom_site_label_2
_geom_bond_distance
_geom_bond_site_symmetry_2
Co1 O1 2.063(6) .
Co1 O1 2.063(6) 6_558
Co1 N2 2.116(10) .
Co1 N3 2.124(8) 2_568
Co1 N3 2.124(8) .
Co1 O3 2.2040(16) .
Co2 O2 2.038(7) 11_664
Co2 O2 2.038(7) 15_464
Co2 N1 2.113(11) .
Co2 N6 2.145(9) .
Co2 N6 2.177(6) 4_657
Co2 N6 2.177(6) 2_567
O1 C4 1.287(9) .
O2 C8 1.272(9) .
O2 Co2 2.038(7) 11_665
O3 Co1 2.2040(16) 3_665
O3 Co1 2.2040(16) 4_658
O3 Co1 2.2040(16) 2_568
N1 C1 1.319(13) .
N1 C1 1.319(13) 5_655
N2 C5 1.304(15) .
N2 C5 1.304(15) 6_558
N3 N4 1.23(3) .
N3 Co1 2.124(8) 4_658
N4 N5 1.15(3) .
C1 C2 1.361(15) .
C1 H1A 0.9300 .
C2 C3 1.367(12) .
C2 H2A 0.9300 .
C3 C2 1.367(12) 5_655
C3 C4 1.451(16) .
C4 O1 1.287(9) 5_655
C5 C6 1.380(17) .
C5 H5A 0.9300 .
C6 C7 1.382(14) .
C6 H6A 0.9300 .
C7 C6 1.382(14) 6_558
C7 C8 1.513(16) .
C8 O2 1.272(9) 6_558
N6 N7 1.213(13) .
N6 Co2 2.177(6) 4_657
N6 Co2 2.177(6) 2_567
N8 N7 1.216(14) .

loop_
_platon_squeeze_void_nr
_platon_squeeze_void_average_x
_platon_squeeze_void_average_y
_platon_squeeze_void_average_z
_platon_squeeze_void_volume
_platon_squeeze_void_count_electrons
1 -0.017 -0.012 -0.006 3265.8 177.0
